data_7126711
loop_
_publ_author_name
'Grass, Amanda'
'Bellow, James A.'
'Morrison, Gregory'
'Zur Loye, Hans-Conrad'
'Lord, Richard L.'
'Groysman, Stanislav'

_publ_section_title
;
 One electron reduction transforms high-valent low-spin cobalt alkylidene
 into high-spin cobalt(ii) carbene radical.
;
_journal_issue 60
_journal_name_full 'Chemical communications (Cambridge, England)'
_journal_page_first 8416
_journal_page_last 8419
_journal_paper_doi 10.1039/d0cc03028g
_journal_volume 56
_journal_year 2020
_chemical_formula_sum 'C31.5 H43 Co O'
_chemical_formula_weight 496.59
_chemical_name_systematic 3a
_chemical_properties_physical Air-sensitive,Moisture-sensitive,Oxygen-sensitive
_space_group_IT_number 15
_space_group_name_Hall '-C 2yc'
_space_group_name_H-M_alt 'C 1 2/c 1'
_symmetry_cell_setting monoclinic
_symmetry_space_group_name_H-M 'C 1 2/c 1'
_atom_sites_solution_hydrogens geom
_atom_sites_solution_primary direct
_atom_sites_solution_secondary difmap
_audit_creation_method SHELXL-97
_audit_update_record
;
2020-04-03 deposited with the CCDC.	2020-06-17 downloaded from the CCDC.
;
_cell_angle_alpha 90.00
_cell_angle_beta 101.414(11)
_cell_angle_gamma 90.00
_cell_formula_units_Z 8
_cell_length_a 19.276(7)
_cell_length_b 15.481(6)
_cell_length_c 20.600(8)
_cell_measurement_reflns_used 4430
_cell_measurement_temperature 100(2)
_cell_measurement_theta_max 23.49
_cell_measurement_theta_min 1.87
_cell_volume 6026(4)
_computing_structure_refinement 'SHELXL-97 (Sheldrick, 1997)'
_computing_structure_solution 'SHELXS-97 (Sheldrick, 1990)'
_diffrn_ambient_temperature 100(2)
_diffrn_measured_fraction_theta_full 0.994
_diffrn_measured_fraction_theta_max 0.994
_diffrn_measurement_device_type 'Bruker Apex2'
_diffrn_radiation_monochromator graphite
_diffrn_radiation_source 'fine-focus sealed tube'
_diffrn_radiation_type MoK\a
_diffrn_radiation_wavelength 0.71073
_diffrn_reflns_av_R_equivalents 0.0000
_diffrn_reflns_av_sigmaI/netI 0.1761
_diffrn_reflns_limit_h_max 21
_diffrn_reflns_limit_h_min -21
_diffrn_reflns_limit_k_max 17
_diffrn_reflns_limit_k_min 0
_diffrn_reflns_limit_l_max 23
_diffrn_reflns_limit_l_min 0
_diffrn_reflns_number 4430
_diffrn_reflns_theta_full 23.49
_diffrn_reflns_theta_max 23.49
_diffrn_reflns_theta_min 1.87
_exptl_absorpt_coefficient_mu 0.588
_exptl_absorpt_correction_T_max 0.9883
_exptl_absorpt_correction_T_min 0.9435
_exptl_absorpt_correction_type empirical
_exptl_absorpt_process_details SADABS
_exptl_crystal_colour brown
_exptl_crystal_density_diffrn 1.095
_exptl_crystal_density_method 'not measured'
_exptl_crystal_description needle
_exptl_crystal_F_000 2136
_exptl_crystal_recrystallization_method 'Re-crystallisation from solvent: hexane'
_exptl_crystal_size_max 0.10
_exptl_crystal_size_mid 0.02
_exptl_crystal_size_min 0.02
_refine_diff_density_max 1.051
_refine_diff_density_min -0.606
_refine_diff_density_rms 0.142
_refine_ls_extinction_method none
_refine_ls_goodness_of_fit_ref 0.976
_refine_ls_hydrogen_treatment mixed
_refine_ls_matrix_type full
_refine_ls_number_parameters 316
_refine_ls_number_reflns 4430
_refine_ls_number_restraints 0
_refine_ls_restrained_S_all 0.976
_refine_ls_R_factor_all 0.1766
_refine_ls_R_factor_gt 0.1046
_refine_ls_shift/su_max 0.000
_refine_ls_shift/su_mean 0.000
_refine_ls_structure_factor_coef Fsqd
_refine_ls_weighting_details 'calc w=1/[\s^2^(Fo^2^)+(0.1654P)^2^+0.0000P] where P=(Fo^2^+2Fc^2^)/3'
_refine_ls_weighting_scheme calc
_refine_ls_wR_factor_gt 0.2671
_refine_ls_wR_factor_ref 0.2958
_reflns_number_gt 2109
_reflns_number_total 4430
_reflns_threshold_expression >2sigma(I)
_cod_data_source_file d0cc03028g2.cif
_cod_data_source_block sg781_0m_sq
_cod_depositor_comments 'Adding full bibliography for 7126711--7126714.cif.'
_cod_original_sg_symbol_H-M C2/c
_cod_original_formula_sum 'C31.50 H43 Co O'
_cod_database_code 7126711

loop_
_symmetry_equiv_pos_as_xyz
'x, y, z'
'-x, y, -z+1/2'
'x+1/2, y+1/2, z'
'-x+1/2, y+1/2, -z+1/2'
'-x, -y, -z'
'x, -y, z-1/2'
'-x+1/2, -y+1/2, -z'
'x+1/2, -y+1/2, z-1/2'

loop_
_atom_site_label
_atom_site_type_symbol
_atom_site_fract_x
_atom_site_fract_y
_atom_site_fract_z
_atom_site_U_iso_or_equiv
_atom_site_adp_type
_atom_site_occupancy
_atom_site_symmetry_multiplicity
_atom_site_calc_flag
_atom_site_refinement_flags
_atom_site_disorder_assembly
_atom_site_disorder_group
Co1 Co 0.2500 0.7500 1.0000 0.0432(6) Uani 1 2 d S . .
Co2 Co 0.0000 0.83556(10) 0.2500 0.0360(6) Uani 1 2 d S . .
O1 O 0.0602(3) 0.7695(3) 0.3126(3) 0.0364(15) Uani 1 1 d . . .
C22 C 0.1940(7) 0.7525(8) 0.9055(7) 0.086(4) Uani 1 1 d . . .
C26 C 0.1534(7) 0.7929(8) 0.9492(7) 0.085(4) Uani 1 1 d . . .
C25 C 0.1438(6) 0.7298(9) 1.0000(7) 0.089(4) Uani 1 1 d . . .
C31 C 0.1070(7) 0.7543(12) 1.0576(8) 0.161(8) Uani 1 1 d . . .
H31A H 0.0855 0.7027 1.0728 0.242 Uiso 1 1 calc R . .
H31B H 0.0701 0.7974 1.0422 0.242 Uiso 1 1 calc R . .
H31C H 0.1419 0.7784 1.0942 0.242 Uiso 1 1 calc R . .
C24 C 0.1786(6) 0.6551(8) 0.9936(9) 0.101(5) Uani 1 1 d . . .
C23 C 0.2060(7) 0.6700(9) 0.9294(7) 0.100(4) Uani 1 1 d . . .
C27 C 0.2450(8) 0.5965(10) 0.8971(8) 0.135(6) Uani 1 1 d . . .
H27A H 0.2108 0.5666 0.8630 0.203 Uiso 1 1 calc R . .
H27B H 0.2661 0.5551 0.9314 0.203 Uiso 1 1 calc R . .
H27C H 0.2822 0.6222 0.8771 0.203 Uiso 1 1 calc R . .
C28 C 0.1778(7) 0.5723(8) 1.0279(6) 0.104(4) Uani 1 1 d . . .
H28A H 0.1916 0.5814 1.0758 0.155 Uiso 1 1 calc R . .
H28B H 0.2113 0.5324 1.0135 0.155 Uiso 1 1 calc R . .
H28C H 0.1301 0.5476 1.0175 0.155 Uiso 1 1 calc R . .
C30 C 0.1215(5) 0.8782(7) 0.9368(7) 0.092(4) Uani 1 1 d . . .
H30A H 0.1361 0.9041 0.8982 0.138 Uiso 1 1 calc R . .
H30B H 0.1370 0.9151 0.9756 0.138 Uiso 1 1 calc R . .
H30C H 0.0698 0.8729 0.9282 0.138 Uiso 1 1 calc R . .
C1 C 0.0000 0.9589(7) 0.2500 0.036(3) Uani 1 2 d S . .
C2 C 0.0298(4) 1.0070(5) 0.2007(5) 0.039(2) Uani 1 1 d . . .
C7 C 0.0315(4) 0.9720(6) 0.1403(5) 0.047(2) Uani 1 1 d . . .
H7 H 0.0123 0.9158 0.1309 0.057 Uiso 1 1 calc R . .
C6 C 0.0599(5) 1.0143(8) 0.0914(6) 0.065(3) Uani 1 1 d . . .
H6 H 0.0590 0.9882 0.0495 0.078 Uiso 1 1 calc R . .
C5 C 0.0892(5) 1.0950(8) 0.1059(7) 0.069(3) Uani 1 1 d . . .
H5 H 0.1087 1.1253 0.0736 0.083 Uiso 1 1 calc R . .
C4 C 0.0904(6) 1.1309(8) 0.1652(7) 0.075(4) Uani 1 1 d . . .
H4 H 0.1119 1.1858 0.1752 0.090 Uiso 1 1 calc R . .
C3 C 0.0607(5) 1.0887(6) 0.2117(6) 0.061(3) Uani 1 1 d . . .
H3 H 0.0611 1.1163 0.2530 0.073 Uiso 1 1 calc R . .
C12 C 0.1828(4) 0.8184(5) 0.3340(5) 0.040(2) Uani 1 1 d . . .
C13 C 0.2605(5) 0.8039(6) 0.3667(5) 0.065(3) Uani 1 1 d . . .
H13A H 0.2813 0.7607 0.3414 0.098 Uiso 1 1 calc R . .
H13B H 0.2634 0.7834 0.4121 0.098 Uiso 1 1 calc R . .
H13C H 0.2866 0.8584 0.3673 0.098 Uiso 1 1 calc R . .
C14 C 0.1597(5) 0.8999(6) 0.3677(5) 0.067(3) Uani 1 1 d . . .
H14A H 0.1869 0.9498 0.3575 0.101 Uiso 1 1 calc R . .
H14B H 0.1686 0.8911 0.4158 0.101 Uiso 1 1 calc R . .
H14C H 0.1091 0.9102 0.3513 0.101 Uiso 1 1 calc R . .
C15 C 0.1799(5) 0.8441(5) 0.2624(5) 0.053(3) Uani 1 1 d . . .
H15A H 0.1309 0.8574 0.2412 0.079 Uiso 1 1 calc R . .
H15B H 0.1973 0.7963 0.2388 0.079 Uiso 1 1 calc R . .
H15C H 0.2096 0.8952 0.2608 0.079 Uiso 1 1 calc R . .
C16 C 0.1465(4) 0.6686(5) 0.2893(4) 0.043(2) Uani 1 1 d . . .
C21 C 0.0967(4) 0.6443(5) 0.2353(4) 0.041(2) Uani 1 1 d . . .
H21 H 0.0525 0.6735 0.2261 0.049 Uiso 1 1 calc R . .
C20 C 0.1092(5) 0.5778(7) 0.1935(6) 0.078(4) Uani 1 1 d . . .
H20 H 0.0736 0.5613 0.1568 0.094 Uiso 1 1 calc R . .
C19 C 0.1745(6) 0.5355(8) 0.2060(7) 0.102(5) Uani 1 1 d . . .
H19 H 0.1832 0.4897 0.1781 0.122 Uiso 1 1 calc R . .
C18 C 0.2245(5) 0.5593(7) 0.2571(6) 0.090(4) Uani 1 1 d . . .
H18 H 0.2691 0.5310 0.2649 0.108 Uiso 1 1 calc R . .
C17 C 0.2121(5) 0.6247(7) 0.2989(5) 0.067(3) Uani 1 1 d . . .
H17 H 0.2486 0.6407 0.3350 0.081 Uiso 1 1 calc R . .
C9 C 0.1259(4) 0.6963(5) 0.4054(5) 0.048(3) Uani 1 1 d . . .
C32 C 0.1094(7) 0.7583(8) 0.4551(6) 0.090(4) Uani 1 1 d . . .
H32A H 0.0671 0.7915 0.4357 0.136 Uiso 1 1 calc R . .
H32B H 0.1494 0.7978 0.4685 0.136 Uiso 1 1 calc R . .
H32C H 0.1008 0.7266 0.4939 0.136 Uiso 1 1 calc R . .
C11 C 0.1923(5) 0.6524(8) 0.4424(6) 0.092(4) Uani 1 1 d . . .
H11A H 0.2305 0.6950 0.4528 0.138 Uiso 1 1 calc R . .
H11B H 0.2062 0.6066 0.4148 0.138 Uiso 1 1 calc R . .
H11C H 0.1831 0.6274 0.4836 0.138 Uiso 1 1 calc R . .
C10 C 0.0694(5) 0.6252(7) 0.3935(5) 0.070(3) Uani 1 1 d . . .
H10A H 0.0687 0.5952 0.4353 0.105 Uiso 1 1 calc R . .
H10B H 0.0805 0.5838 0.3610 0.105 Uiso 1 1 calc R . .
H10C H 0.0229 0.6511 0.3767 0.105 Uiso 1 1 calc R . .
C8 C 0.1289(4) 0.7391(5) 0.3361(4) 0.040(2) Uani 1 1 d . . .
C33 C 0.2072(7) 0.7831(11) 0.8454(7) 0.128(6) Uani 1 1 d . . .
H33A H 0.1637 0.7802 0.8116 0.191 Uiso 1 1 calc R . .
H33B H 0.2438 0.7474 0.8317 0.191 Uiso 1 1 calc R . .
H33C H 0.2235 0.8431 0.8507 0.191 Uiso 1 1 calc R . .

loop_
_atom_site_aniso_label
_atom_site_aniso_U_11
_atom_site_aniso_U_22
_atom_site_aniso_U_33
_atom_site_aniso_U_23
_atom_site_aniso_U_13
_atom_site_aniso_U_12
Co1 0.0323(10) 0.0341(10) 0.0640(13) 0.0038(9) 0.0117(9) 0.0049(8)
Co2 0.0262(10) 0.0309(9) 0.0493(11) 0.000 0.0034(8) 0.000
O1 0.018(3) 0.040(3) 0.048(4) -0.003(3) 0.001(3) 0.006(2)
C22 0.106(10) 0.071(8) 0.076(9) 0.033(7) 0.002(8) 0.050(8)
C26 0.079(9) 0.074(8) 0.102(10) -0.005(8) 0.018(8) 0.004(7)
C25 0.060(8) 0.088(10) 0.119(11) 0.006(9) 0.018(8) 0.005(7)
C31 0.076(10) 0.28(2) 0.155(15) 0.078(14) 0.091(10) 0.053(12)
C24 0.051(8) 0.057(8) 0.192(16) 0.021(9) 0.018(9) 0.002(6)
C23 0.080(9) 0.106(11) 0.113(11) 0.029(10) 0.020(9) -0.028(9)
C27 0.120(12) 0.130(13) 0.168(15) -0.093(12) 0.058(11) -0.005(10)
C28 0.141(12) 0.067(8) 0.110(11) -0.001(8) 0.042(9) -0.022(8)
C30 0.040(7) 0.081(8) 0.151(12) 0.043(8) 0.007(7) 0.021(6)
C1 0.018(6) 0.032(7) 0.053(8) 0.000 -0.004(6) 0.000
C2 0.012(5) 0.036(5) 0.064(7) -0.003(5) -0.002(4) 0.004(4)
C7 0.029(5) 0.046(6) 0.068(7) 0.011(6) 0.011(5) 0.009(4)
C6 0.022(6) 0.089(9) 0.082(8) 0.015(7) 0.009(5) 0.027(6)
C5 0.032(6) 0.085(9) 0.089(10) 0.046(8) 0.007(6) -0.003(6)
C4 0.049(7) 0.075(8) 0.098(10) 0.038(8) 0.006(7) -0.010(6)
C3 0.031(6) 0.057(7) 0.091(8) 0.007(6) 0.000(5) -0.001(5)
C12 0.032(5) 0.029(5) 0.060(6) -0.002(4) 0.007(4) 0.008(4)
C13 0.036(6) 0.056(6) 0.101(9) 0.002(6) 0.004(6) -0.004(5)
C14 0.047(6) 0.053(6) 0.103(9) -0.018(6) 0.016(6) -0.021(5)
C15 0.049(6) 0.033(5) 0.081(8) 0.011(5) 0.022(5) -0.002(5)
C16 0.027(5) 0.037(5) 0.060(6) -0.006(5) -0.002(5) -0.005(4)
C21 0.020(5) 0.036(5) 0.065(6) -0.002(5) 0.004(5) 0.005(4)
C20 0.048(7) 0.079(8) 0.092(9) -0.042(7) -0.024(6) 0.021(6)
C19 0.055(8) 0.100(10) 0.137(12) -0.063(9) -0.013(8) 0.038(7)
C18 0.033(6) 0.096(9) 0.123(10) -0.053(8) -0.030(7) 0.031(6)
C17 0.035(6) 0.071(7) 0.086(8) -0.027(6) -0.014(5) 0.015(5)
C9 0.036(6) 0.040(5) 0.064(7) -0.005(5) 0.000(5) 0.006(4)
C32 0.105(10) 0.098(10) 0.071(8) -0.005(7) 0.027(7) 0.010(8)
C11 0.060(8) 0.115(10) 0.086(9) 0.038(8) -0.024(7) -0.011(7)
C10 0.048(6) 0.090(8) 0.068(7) 0.011(6) 0.000(5) -0.028(6)
C8 0.035(5) 0.034(5) 0.050(6) 0.007(4) 0.005(4) -0.001(4)
C33 0.089(11) 0.204(17) 0.101(11) 0.026(12) 0.045(9) 0.062(11)

loop_
_atom_type_symbol
_atom_type_description
_atom_type_scat_dispersion_real
_atom_type_scat_dispersion_imag
_atom_type_scat_source
C C 0.0033 0.0016 'International Tables Vol C Tables 4.2.6.8 and 6.1.1.4'
H H 0.0000 0.0000 'International Tables Vol C Tables 4.2.6.8 and 6.1.1.4'
Co Co 0.3494 0.9721 'International Tables Vol C Tables 4.2.6.8 and 6.1.1.4'
O O 0.0106 0.0060 'International Tables Vol C Tables 4.2.6.8 and 6.1.1.4'

loop_
_geom_angle_atom_site_label_1
_geom_angle_atom_site_label_2
_geom_angle_atom_site_label_3
_geom_angle
_geom_angle_site_symmetry_1
_geom_angle_site_symmetry_3
_geom_angle_publ_flag
C23 Co1 C23 180.000(2) 7_567 . ?
C23 Co1 C24 45.5(5) 7_567 7_567 ?
C23 Co1 C24 134.5(5) . 7_567 ?
C23 Co1 C24 134.5(5) 7_567 . ?
C23 Co1 C24 45.5(5) . . ?
C24 Co1 C24 180.0(10) 7_567 . ?
C23 Co1 C22 40.1(5) 7_567 7_567 ?
C23 Co1 C22 139.9(5) . 7_567 ?
C24 Co1 C22 73.9(6) 7_567 7_567 ?
C24 Co1 C22 106.1(6) . 7_567 ?
C23 Co1 C22 139.9(5) 7_567 . ?
C23 Co1 C22 40.1(5) . . ?
C24 Co1 C22 106.1(6) 7_567 . ?
C24 Co1 C22 73.9(6) . . ?
C22 Co1 C22 180.000(3) 7_567 . ?
C23 Co1 C26 67.2(6) 7_567 7_567 ?
C23 Co1 C26 112.8(6) . 7_567 ?
C24 Co1 C26 70.2(5) 7_567 7_567 ?
C24 Co1 C26 109.8(5) . 7_567 ?
C22 Co1 C26 41.5(5) 7_567 7_567 ?
C22 Co1 C26 138.5(5) . 7_567 ?
C23 Co1 C26 112.8(6) 7_567 . ?
C23 Co1 C26 67.2(6) . . ?
C24 Co1 C26 109.8(5) 7_567 . ?
C24 Co1 C26 70.2(5) . . ?
C22 Co1 C26 138.5(5) 7_567 . ?
C22 Co1 C26 41.5(5) . . ?
C26 Co1 C26 180.000(3) 7_567 . ?
C23 Co1 C25 112.1(6) 7_567 . ?
C23 Co1 C25 67.9(6) . . ?
C24 Co1 C25 141.1(5) 7_567 . ?
C24 Co1 C25 38.9(5) . . ?
C22 Co1 C25 109.6(6) 7_567 . ?
C22 Co1 C25 70.4(6) . . ?
C26 Co1 C25 138.3(5) 7_567 . ?
C26 Co1 C25 41.7(5) . . ?
C23 Co1 C25 67.9(6) 7_567 7_567 ?
C23 Co1 C25 112.1(6) . 7_567 ?
C24 Co1 C25 38.9(5) 7_567 7_567 ?
C24 Co1 C25 141.1(5) . 7_567 ?
C22 Co1 C25 70.4(6) 7_567 7_567 ?
C22 Co1 C25 109.6(6) . 7_567 ?
C26 Co1 C25 41.7(5) 7_567 7_567 ?
C26 Co1 C25 138.3(5) . 7_567 ?
C25 Co1 C25 180.0(8) . 7_567 ?
O1 Co2 O1 113.3(3) . 2 ?
O1 Co2 C1 123.34(16) . . ?
O1 Co2 C1 123.34(16) 2 . ?
C8 O1 Co2 147.4(5) . . ?
C23 C22 C33 125.9(14) . . ?
C23 C22 C26 104.6(13) . . ?
C33 C22 C26 128.5(11) . . ?
C23 C22 Co1 67.5(7) . . ?
C33 C22 Co1 134.5(12) . . ?
C26 C22 Co1 70.2(7) . . ?
C22 C26 C30 122.9(12) . . ?
C22 C26 C25 108.5(11) . . ?
C30 C26 C25 128.2(13) . . ?
C22 C26 Co1 68.3(7) . . ?
C30 C26 Co1 133.6(9) . . ?
C25 C26 Co1 69.7(7) . . ?
C24 C25 C26 111.2(13) . . ?
C24 C25 C31 126.5(14) . . ?
C26 C25 C31 121.7(13) . . ?
C24 C25 Co1 67.7(7) . . ?
C26 C25 Co1 68.6(7) . . ?
C31 C25 Co1 124.6(10) . . ?
C25 C31 H31A 109.5 . . ?
C25 C31 H31B 109.5 . . ?
H31A C31 H31B 109.5 . . ?
C25 C31 H31C 109.5 . . ?
H31A C31 H31C 109.5 . . ?
H31B C31 H31C 109.5 . . ?
C25 C24 C28 130.2(15) . . ?
C25 C24 C23 102.5(12) . . ?
C28 C24 C23 125.9(13) . . ?
C25 C24 Co1 73.4(8) . . ?
C28 C24 Co1 133.1(10) . . ?
C23 C24 Co1 66.2(7) . . ?
C22 C23 C24 112.8(13) . . ?
C22 C23 C27 125.4(14) . . ?
C24 C23 C27 121.7(12) . . ?
C22 C23 Co1 72.4(8) . . ?
C24 C23 Co1 68.3(7) . . ?
C27 C23 Co1 126.3(9) . . ?
C23 C27 H27A 109.5 . . ?
C23 C27 H27B 109.5 . . ?
H27A C27 H27B 109.5 . . ?
C23 C27 H27C 109.5 . . ?
H27A C27 H27C 109.5 . . ?
H27B C27 H27C 109.5 . . ?
C24 C28 H28A 109.5 . . ?
C24 C28 H28B 109.5 . . ?
H28A C28 H28B 109.5 . . ?
C24 C28 H28C 109.5 . . ?
H28A C28 H28C 109.5 . . ?
H28B C28 H28C 109.5 . . ?
C26 C30 H30A 109.5 . . ?
C26 C30 H30B 109.5 . . ?
H30A C30 H30B 109.5 . . ?
C26 C30 H30C 109.5 . . ?
H30A C30 H30C 109.5 . . ?
H30B C30 H30C 109.5 . . ?
C2 C1 C2 118.9(10) 2 . ?
C2 C1 Co2 120.5(5) 2 . ?
C2 C1 Co2 120.5(5) . . ?
C7 C2 C3 115.0(10) . . ?
C7 C2 C1 120.9(8) . . ?
C3 C2 C1 124.1(9) . . ?
C2 C7 C6 123.6(10) . . ?
C2 C7 H7 118.2 . . ?
C6 C7 H7 118.2 . . ?
C5 C6 C7 117.9(11) . . ?
C5 C6 H6 121.0 . . ?
C7 C6 H6 121.0 . . ?
C4 C5 C6 120.5(12) . . ?
C4 C5 H5 119.8 . . ?
C6 C5 H5 119.8 . . ?
C5 C4 C3 120.3(12) . . ?
C5 C4 H4 119.9 . . ?
C3 C4 H4 119.9 . . ?
C4 C3 C2 122.7(11) . . ?
C4 C3 H3 118.7 . . ?
C2 C3 H3 118.7 . . ?
C15 C12 C13 108.0(8) . . ?
C15 C12 C14 105.4(7) . . ?
C13 C12 C14 105.4(7) . . ?
C15 C12 C8 109.0(7) . . ?
C13 C12 C8 117.0(7) . . ?
C14 C12 C8 111.3(7) . . ?
C12 C13 H13A 109.5 . . ?
C12 C13 H13B 109.5 . . ?
H13A C13 H13B 109.5 . . ?
C12 C13 H13C 109.5 . . ?
H13A C13 H13C 109.5 . . ?
H13B C13 H13C 109.5 . . ?
C12 C14 H14A 109.5 . . ?
C12 C14 H14B 109.5 . . ?
H14A C14 H14B 109.5 . . ?
C12 C14 H14C 109.5 . . ?
H14A C14 H14C 109.5 . . ?
H14B C14 H14C 109.5 . . ?
C12 C15 H15A 109.5 . . ?
C12 C15 H15B 109.5 . . ?
H15A C15 H15B 109.5 . . ?
C12 C15 H15C 109.5 . . ?
H15A C15 H15C 109.5 . . ?
H15B C15 H15C 109.5 . . ?
C21 C16 C17 116.4(8) . . ?
C21 C16 C8 119.8(7) . . ?
C17 C16 C8 123.7(8) . . ?
C16 C21 C20 121.6(8) . . ?
C16 C21 H21 119.2 . . ?
C20 C21 H21 119.2 . . ?
C21 C20 C19 119.5(9) . . ?
C21 C20 H20 120.2 . . ?
C19 C20 H20 120.2 . . ?
C18 C19 C20 120.1(10) . . ?
C18 C19 H19 120.0 . . ?
C20 C19 H19 120.0 . . ?
C19 C18 C17 120.6(9) . . ?
C19 C18 H18 119.7 . . ?
C17 C18 H18 119.7 . . ?
C18 C17 C16 121.7(9) . . ?
C18 C17 H17 119.2 . . ?
C16 C17 H17 119.2 . . ?
C32 C9 C11 102.6(9) . . ?
C32 C9 C10 109.4(9) . . ?
C11 C9 C10 105.1(8) . . ?
C32 C9 C8 113.7(8) . . ?
C11 C9 C8 117.6(8) . . ?
C10 C9 C8 107.9(7) . . ?
C9 C32 H32A 109.5 . . ?
C9 C32 H32B 109.5 . . ?
H32A C32 H32B 109.5 . . ?
C9 C32 H32C 109.5 . . ?
H32A C32 H32C 109.5 . . ?
H32B C32 H32C 109.5 . . ?
C9 C11 H11A 109.5 . . ?
C9 C11 H11B 109.5 . . ?
H11A C11 H11B 109.5 . . ?
C9 C11 H11C 109.5 . . ?
H11A C11 H11C 109.5 . . ?
H11B C11 H11C 109.5 . . ?
C9 C10 H10A 109.5 . . ?
C9 C10 H10B 109.5 . . ?
H10A C10 H10B 109.5 . . ?
C9 C10 H10C 109.5 . . ?
H10A C10 H10C 109.5 . . ?
H10B C10 H10C 109.5 . . ?
O1 C8 C16 109.4(7) . . ?
O1 C8 C9 104.6(7) . . ?
C16 C8 C9 108.6(7) . . ?
O1 C8 C12 107.8(6) . . ?
C16 C8 C12 107.4(7) . . ?
C9 C8 C12 118.8(7) . . ?
C22 C33 H33A 109.5 . . ?
C22 C33 H33B 109.5 . . ?
H33A C33 H33B 109.5 . . ?
C22 C33 H33C 109.5 . . ?
H33A C33 H33C 109.5 . . ?
H33B C33 H33C 109.5 . . ?

loop_
_geom_bond_atom_site_label_1
_geom_bond_atom_site_label_2
_geom_bond_distance
_geom_bond_site_symmetry_2
_geom_bond_publ_flag
Co1 C23 1.969(14) 7_567 ?
Co1 C23 1.969(14) . ?
Co1 C24 2.000(12) 7_567 ?
Co1 C24 2.000(12) . ?
Co1 C22 2.031(12) 7_567 ?
Co1 C22 2.031(12) . ?
Co1 C26 2.057(13) 7_567 ?
Co1 C26 2.057(13) . ?
Co1 C25 2.071(12) . ?
Co1 C25 2.071(12) 7_567 ?
Co2 O1 1.861(5) . ?
Co2 O1 1.861(5) 2 ?
Co2 C1 1.910(11) . ?
O1 C8 1.399(9) . ?
C22 C23 1.372(16) . ?
C22 C33 1.394(17) . ?
C22 C26 1.447(17) . ?
C26 C30 1.459(15) . ?
C26 C25 1.469(17) . ?
C25 C24 1.358(16) . ?
C25 C31 1.544(19) . ?
C31 H31A 0.9800 . ?
C31 H31B 0.9800 . ?
C31 H31C 0.9800 . ?
C24 C28 1.466(16) . ?
C24 C23 1.535(19) . ?
C23 C27 1.582(18) . ?
C27 H27A 0.9800 . ?
C27 H27B 0.9800 . ?
C27 H27C 0.9800 . ?
C28 H28A 0.9800 . ?
C28 H28B 0.9800 . ?
C28 H28C 0.9800 . ?
C30 H30A 0.9800 . ?
C30 H30B 0.9800 . ?
C30 H30C 0.9800 . ?
C1 C2 1.466(10) 2 ?
C1 C2 1.466(10) . ?
C2 C7 1.363(12) . ?
C2 C3 1.397(12) . ?
C7 C6 1.402(13) . ?
C7 H7 0.9500 . ?
C6 C5 1.380(14) . ?
C6 H6 0.9500 . ?
C5 C4 1.337(15) . ?
C5 H5 0.9500 . ?
C4 C3 1.375(14) . ?
C4 H4 0.9500 . ?
C3 H3 0.9500 . ?
C12 C15 1.518(12) . ?
C12 C13 1.533(12) . ?
C12 C14 1.546(12) . ?
C12 C8 1.615(11) . ?
C13 H13A 0.9800 . ?
C13 H13B 0.9800 . ?
C13 H13C 0.9800 . ?
C14 H14A 0.9800 . ?
C14 H14B 0.9800 . ?
C14 H14C 0.9800 . ?
C15 H15A 0.9800 . ?
C15 H15B 0.9800 . ?
C15 H15C 0.9800 . ?
C16 C21 1.370(11) . ?
C16 C17 1.414(12) . ?
C16 C8 1.540(12) . ?
C21 C20 1.393(12) . ?
C21 H21 0.9500 . ?
C20 C19 1.396(13) . ?
C20 H20 0.9500 . ?
C19 C18 1.331(13) . ?
C19 H19 0.9500 . ?
C18 C17 1.379(13) . ?
C18 H18 0.9500 . ?
C17 H17 0.9500 . ?
C9 C32 1.483(14) . ?
C9 C11 1.514(12) . ?
C9 C10 1.534(12) . ?
C9 C8 1.585(12) . ?
C32 H32A 0.9800 . ?
C32 H32B 0.9800 . ?
C32 H32C 0.9800 . ?
C11 H11A 0.9800 . ?
C11 H11B 0.9800 . ?
C11 H11C 0.9800 . ?
C10 H10A 0.9800 . ?
C10 H10B 0.9800 . ?
C10 H10C 0.9800 . ?
C33 H33A 0.9800 . ?
C33 H33B 0.9800 . ?
C33 H33C 0.9800 . ?

loop_
_geom_torsion_atom_site_label_1
_geom_torsion_atom_site_label_2
_geom_torsion_atom_site_label_3
_geom_torsion_atom_site_label_4
_geom_torsion
_geom_torsion_site_symmetry_1
_geom_torsion_site_symmetry_2
_geom_torsion_site_symmetry_3
_geom_torsion_site_symmetry_4
_geom_torsion_publ_flag
O1 Co2 O1 C8 106.4(9) 2 . . . ?
C1 Co2 O1 C8 -73.6(9) . . . . ?
C23 Co1 C22 C23 180.000(8) 7_567 . . . ?
C24 Co1 C22 C23 142.2(8) 7_567 . . . ?
C24 Co1 C22 C23 -37.8(8) . . . . ?
C22 Co1 C22 C23 67(100) 7_567 . . . ?
C26 Co1 C22 C23 64.0(12) 7_567 . . . ?
C26 Co1 C22 C23 -116.0(12) . . . . ?
C25 Co1 C22 C23 -78.6(9) . . . . ?
C25 Co1 C22 C23 101.4(9) 7_567 . . . ?
C23 Co1 C22 C33 61.0(18) 7_567 . . . ?
C23 Co1 C22 C33 -119.0(18) . . . . ?
C24 Co1 C22 C33 23.3(15) 7_567 . . . ?
C24 Co1 C22 C33 -156.7(15) . . . . ?
C22 Co1 C22 C33 -52(100) 7_567 . . . ?
C26 Co1 C22 C33 -54.9(17) 7_567 . . . ?
C26 Co1 C22 C33 125.1(17) . . . . ?
C25 Co1 C22 C33 162.4(16) . . . . ?
C25 Co1 C22 C33 -17.6(16) 7_567 . . . ?
C23 Co1 C22 C26 -64.0(12) 7_567 . . . ?
C23 Co1 C22 C26 116.0(12) . . . . ?
C24 Co1 C22 C26 -101.8(8) 7_567 . . . ?
C24 Co1 C22 C26 78.2(8) . . . . ?
C22 Co1 C22 C26 -177(100) 7_567 . . . ?
C26 Co1 C22 C26 180.000(7) 7_567 . . . ?
C25 Co1 C22 C26 37.4(7) . . . . ?
C25 Co1 C22 C26 -142.6(7) 7_567 . . . ?
C23 C22 C26 C30 -172.0(11) . . . . ?
C33 C22 C26 C30 -3(2) . . . . ?
Co1 C22 C26 C30 128.8(12) . . . . ?
C23 C22 C26 C25 0.9(15) . . . . ?
C33 C22 C26 C25 170.0(15) . . . . ?
Co1 C22 C26 C25 -58.2(9) . . . . ?
C23 C22 C26 Co1 59.1(9) . . . . ?
C33 C22 C26 Co1 -131.7(17) . . . . ?
C23 Co1 C26 C22 141.1(7) 7_567 . . . ?
C23 Co1 C26 C22 -38.9(7) . . . . ?
C24 Co1 C26 C22 92.2(9) 7_567 . . . ?
C24 Co1 C26 C22 -87.8(9) . . . . ?
C22 Co1 C26 C22 180.000(8) 7_567 . . . ?
C26 Co1 C26 C22 -13(100) 7_567 . . . ?
C25 Co1 C26 C22 -120.7(11) . . . . ?
C25 Co1 C26 C22 59.3(11) 7_567 . . . ?
C23 Co1 C26 C30 25.8(16) 7_567 . . . ?
C23 Co1 C26 C30 -154.2(16) . . . . ?
C24 Co1 C26 C30 -23.1(16) 7_567 . . . ?
C24 Co1 C26 C30 156.9(16) . . . . ?
C22 Co1 C26 C30 64.7(17) 7_567 . . . ?
C22 Co1 C26 C30 -115.3(17) . . . . ?
C26 Co1 C26 C30 -128(100) 7_567 . . . ?
C25 Co1 C26 C30 124.0(17) . . . . ?
C25 Co1 C26 C30 -56.0(17) 7_567 . . . ?
C23 Co1 C26 C25 -98.2(8) 7_567 . . . ?
C23 Co1 C26 C25 81.8(8) . . . . ?
C24 Co1 C26 C25 -147.1(8) 7_567 . . . ?
C24 Co1 C26 C25 32.9(8) . . . . ?
C22 Co1 C26 C25 -59.3(11) 7_567 . . . ?
C22 Co1 C26 C25 120.7(11) . . . . ?
C26 Co1 C26 C25 108(100) 7_567 . . . ?
C25 Co1 C26 C25 180.000(4) 7_567 . . . ?
C22 C26 C25 C24 3.5(15) . . . . ?
C30 C26 C25 C24 176.0(12) . . . . ?
Co1 C26 C25 C24 -53.9(9) . . . . ?
C22 C26 C25 C31 175.7(12) . . . . ?
C30 C26 C25 C31 -12(2) . . . . ?
Co1 C26 C25 C31 118.3(13) . . . . ?
C22 C26 C25 Co1 57.4(9) . . . . ?
C30 C26 C25 Co1 -130.1(13) . . . . ?
C23 Co1 C25 C24 -134.6(9) 7_567 . . . ?
C23 Co1 C25 C24 45.4(9) . . . . ?
C24 Co1 C25 C24 180.000(2) 7_567 . . . ?
C22 Co1 C25 C24 -91.6(10) 7_567 . . . ?
C22 Co1 C25 C24 88.4(10) . . . . ?
C26 Co1 C25 C24 -54.5(13) 7_567 . . . ?
C26 Co1 C25 C24 125.5(13) . . . . ?
C25 Co1 C25 C24 69(100) 7_567 . . . ?
C23 Co1 C25 C26 99.9(8) 7_567 . . . ?
C23 Co1 C25 C26 -80.1(8) . . . . ?
C24 Co1 C25 C26 54.5(13) 7_567 . . . ?
C24 Co1 C25 C26 -125.5(13) . . . . ?
C22 Co1 C25 C26 142.8(7) 7_567 . . . ?
C22 Co1 C25 C26 -37.2(7) . . . . ?
C26 Co1 C25 C26 180.000(4) 7_567 . . . ?
C25 Co1 C25 C26 -56(100) 7_567 . . . ?
C23 Co1 C25 C31 -14.7(14) 7_567 . . . ?
C23 Co1 C25 C31 165.3(14) . . . . ?
C24 Co1 C25 C31 -60.1(17) 7_567 . . . ?
C24 Co1 C25 C31 119.9(17) . . . . ?
C22 Co1 C25 C31 28.3(14) 7_567 . . . ?
C22 Co1 C25 C31 -151.7(14) . . . . ?
C26 Co1 C25 C31 65.4(15) 7_567 . . . ?
C26 Co1 C25 C31 -114.6(15) . . . . ?
C25 Co1 C25 C31 -171(100) 7_567 . . . ?
C26 C25 C24 C28 -172.6(13) . . . . ?
C31 C25 C24 C28 16(2) . . . . ?
Co1 C25 C24 C28 133.0(16) . . . . ?
C26 C25 C24 C23 -5.8(14) . . . . ?
C31 C25 C24 C23 -177.6(13) . . . . ?
Co1 C25 C24 C23 -60.2(7) . . . . ?
C26 C25 C24 Co1 54.4(9) . . . . ?
C31 C25 C24 Co1 -117.4(14) . . . . ?
C23 Co1 C24 C25 67.8(12) 7_567 . . . ?
C23 Co1 C24 C25 -112.2(12) . . . . ?
C24 Co1 C24 C25 169(100) 7_567 . . . ?
C22 Co1 C24 C25 101.4(9) 7_567 . . . ?
C22 Co1 C24 C25 -78.6(9) . . . . ?
C26 Co1 C24 C25 144.9(9) 7_567 . . . ?
C26 Co1 C24 C25 -35.1(9) . . . . ?
C25 Co1 C24 C25 180.0 7_567 . . . ?
C23 Co1 C24 C28 -62.3(18) 7_567 . . . ?
C23 Co1 C24 C28 117.7(18) . . . . ?
C24 Co1 C24 C28 39(100) 7_567 . . . ?
C22 Co1 C24 C28 -28.7(17) 7_567 . . . ?
C22 Co1 C24 C28 151.3(17) . . . . ?
C26 Co1 C24 C28 14.8(18) 7_567 . . . ?
C26 Co1 C24 C28 -165.2(18) . . . . ?
C25 Co1 C24 C28 -130(2) . . . . ?
C25 Co1 C24 C28 50(2) 7_567 . . . ?
C23 Co1 C24 C23 180.000(1) 7_567 . . . ?
C24 Co1 C24 C23 -79(100) 7_567 . . . ?
C22 Co1 C24 C23 -146.4(8) 7_567 . . . ?
C22 Co1 C24 C23 33.6(8) . . . . ?
C26 Co1 C24 C23 -102.9(8) 7_567 . . . ?
C26 Co1 C24 C23 77.1(8) . . . . ?
C25 Co1 C24 C23 112.2(12) . . . . ?
C25 Co1 C24 C23 -67.8(12) 7_567 . . . ?
C33 C22 C23 C24 -174.1(14) . . . . ?
C26 C22 C23 C24 -4.6(15) . . . . ?
Co1 C22 C23 C24 56.3(9) . . . . ?
C33 C22 C23 C27 7(2) . . . . ?
C26 C22 C23 C27 176.7(12) . . . . ?
Co1 C22 C23 C27 -122.4(13) . . . . ?
C33 C22 C23 Co1 129.6(15) . . . . ?
C26 C22 C23 Co1 -60.9(9) . . . . ?
C25 C24 C23 C22 6.7(15) . . . . ?
C28 C24 C23 C22 174.3(12) . . . . ?
Co1 C24 C23 C22 -58.6(10) . . . . ?
C25 C24 C23 C27 -174.5(12) . . . . ?
C28 C24 C23 C27 -7(2) . . . . ?
Co1 C24 C23 C27 120.2(12) . . . . ?
C25 C24 C23 Co1 65.3(9) . . . . ?
C28 C24 C23 Co1 -127.1(13) . . . . ?
C23 Co1 C23 C22 -88(100) 7_567 . . . ?
C24 Co1 C23 C22 -55.6(12) 7_567 . . . ?
C24 Co1 C23 C22 124.4(12) . . . . ?
C22 Co1 C23 C22 180.000(7) 7_567 . . . ?
C26 Co1 C23 C22 -139.8(8) 7_567 . . . ?
C26 Co1 C23 C22 40.2(8) . . . . ?
C25 Co1 C23 C22 85.5(9) . . . . ?
C25 Co1 C23 C22 -94.5(9) 7_567 . . . ?
C23 Co1 C23 C24 148(100) 7_567 . . . ?
C24 Co1 C23 C24 180.000(1) 7_567 . . . ?
C22 Co1 C23 C24 55.6(12) 7_567 . . . ?
C22 Co1 C23 C24 -124.4(12) . . . . ?
C26 Co1 C23 C24 95.8(8) 7_567 . . . ?
C26 Co1 C23 C24 -84.2(8) . . . . ?
C25 Co1 C23 C24 -38.9(7) . . . . ?
C25 Co1 C23 C24 141.1(7) 7_567 . . . ?
C23 Co1 C23 C27 33(100) 7_567 . . . ?
C24 Co1 C23 C27 65.8(15) 7_567 . . . ?
C24 Co1 C23 C27 -114.2(15) . . . . ?
C22 Co1 C23 C27 -58.6(16) 7_567 . . . ?
C22 Co1 C23 C27 121.4(16) . . . . ?
C26 Co1 C23 C27 -18.4(14) 7_567 . . . ?
C26 Co1 C23 C27 161.6(14) . . . . ?
C25 Co1 C23 C27 -153.1(14) . . . . ?
C25 Co1 C23 C27 26.9(14) 7_567 . . . ?
O1 Co2 C1 C2 -73.5(4) . . . 2 ?
O1 Co2 C1 C2 106.5(4) 2 . . 2 ?
O1 Co2 C1 C2 106.5(4) . . . . ?
O1 Co2 C1 C2 -73.5(4) 2 . . . ?
C2 C1 C2 C7 -153.1(8) 2 . . . ?
Co2 C1 C2 C7 26.9(8) . . . . ?
C2 C1 C2 C3 29.5(6) 2 . . . ?
Co2 C1 C2 C3 -150.5(6) . . . . ?
C3 C2 C7 C6 -1.7(12) . . . . ?
C1 C2 C7 C6 -179.3(7) . . . . ?
C2 C7 C6 C5 1.5(13) . . . . ?
C7 C6 C5 C4 0.3(14) . . . . ?
C6 C5 C4 C3 -1.8(16) . . . . ?
C5 C4 C3 C2 1.6(16) . . . . ?
C7 C2 C3 C4 0.1(13) . . . . ?
C1 C2 C3 C4 177.7(8) . . . . ?
C17 C16 C21 C20 2.2(14) . . . . ?
C8 C16 C21 C20 -176.7(9) . . . . ?
C16 C21 C20 C19 -1.1(17) . . . . ?
C21 C20 C19 C18 -1(2) . . . . ?
C20 C19 C18 C17 1(2) . . . . ?
C19 C18 C17 C16 0(2) . . . . ?
C21 C16 C17 C18 -1.7(16) . . . . ?
C8 C16 C17 C18 177.2(10) . . . . ?
Co2 O1 C8 C16 -74.0(10) . . . . ?
Co2 O1 C8 C9 169.8(7) . . . . ?
Co2 O1 C8 C12 42.5(12) . . . . ?
C21 C16 C8 O1 -1.3(11) . . . . ?
C17 C16 C8 O1 179.8(9) . . . . ?
C21 C16 C8 C9 112.3(9) . . . . ?
C17 C16 C8 C9 -66.5(11) . . . . ?
C21 C16 C8 C12 -118.0(8) . . . . ?
C17 C16 C8 C12 63.1(11) . . . . ?
C32 C9 C8 O1 -63.4(10) . . . . ?
C11 C9 C8 O1 176.8(8) . . . . ?
C10 C9 C8 O1 58.2(9) . . . . ?
C32 C9 C8 C16 179.9(8) . . . . ?
C11 C9 C8 C16 60.0(10) . . . . ?
C10 C9 C8 C16 -58.6(9) . . . . ?
C32 C9 C8 C12 56.8(11) . . . . ?
C11 C9 C8 C12 -63.0(11) . . . . ?
C10 C9 C8 C12 178.3(7) . . . . ?
C15 C12 C8 O1 -65.5(9) . . . . ?
C13 C12 C8 O1 171.6(8) . . . . ?
C14 C12 C8 O1 50.4(9) . . . . ?
C15 C12 C8 C16 52.4(8) . . . . ?
C13 C12 C8 C16 -70.6(10) . . . . ?
C14 C12 C8 C16 168.2(7) . . . . ?
C15 C12 C8 C9 176.0(7) . . . . ?
C13 C12 C8 C9 53.1(11) . . . . ?
C14 C12 C8 C9 -68.2(9) . . . . ?
